data_1569616
loop_
_publ_author_name
'Lu, Yi'
'Sugita, Hajime'
'Mikami, Koichiro'
'Aoki, Daisuke'
'Otsuka, Hideyuki'

_publ_section_title
;
 A rational design strategy of radical-type mechanophores with thermal
 tolerance.
;
_journal_issue 33
_journal_name_full 'Chemical science'
_journal_page_first 8792
_journal_page_last 8797
_journal_paper_doi 10.1039/d3sc02991c
_journal_volume 14
_journal_year 2023
_chemical_formula_moiety 'C19 H26 N O2'
_chemical_formula_sum 'C19 H26 N O2'
_chemical_formula_weight 300.41
_space_group_crystal_system monoclinic
_space_group_IT_number 15
_space_group_name_Hall '-C 2yc'
_space_group_name_H-M_alt 'C 1 2/c 1'
_atom_sites_solution_hydrogens geom
_atom_sites_solution_primary dual
_audit_creation_date 2021-06-24
_audit_creation_method
;
Olex2 1.3
(compiled 2020.11.12 svn.r5f609507 for OlexSys, GUI svn.r6226)
;
_audit_update_record
;
2022-09-15 deposited with the CCDC.	2023-07-31 downloaded from the CCDC.
;
_cell_angle_alpha 90
_cell_angle_beta 112.5240(10)
_cell_angle_gamma 90
_cell_formula_units_Z 8
_cell_length_a 14.46250(10)
_cell_length_b 15.60580(10)
_cell_length_c 17.06840(10)
_cell_measurement_reflns_used 17469
_cell_measurement_temperature 100.15
_cell_measurement_theta_max 75.2190
_cell_measurement_theta_min 4.3480
_cell_volume 3558.46(5)
_computing_cell_refinement 'CrysAlisPro 1.171.41.110a (Rigaku OD, 2021)'
_computing_data_collection 'CrysAlisPro 1.171.41.110a (Rigaku OD, 2021)'
_computing_data_reduction 'CrysAlisPro 1.171.41.110a (Rigaku OD, 2021)'
_computing_molecular_graphics 'Olex2 1.3 (Dolomanov et al., 2009)'
_computing_publication_material 'Olex2 1.3 (Dolomanov et al., 2009)'
_computing_structure_refinement 'SHELXL 2018/3 (Sheldrick, 2015)'
_computing_structure_solution 'SHELXT 2018/2 (Sheldrick, 2018)'
_diffrn_ambient_temperature 100.15
_diffrn_detector 'Hybrid Pixel Array Detector'
_diffrn_detector_area_resol_mean 10.0000
_diffrn_detector_type HyPix
_diffrn_measured_fraction_theta_full 1.000
_diffrn_measured_fraction_theta_max 0.983
_diffrn_measurement_details
;
List of Runs (angles in degrees, time in seconds):

  # Type    Start    End  Width  t~exp~   \w     \q     \k     \f   Frames
#--------------------------------------------------------------------------
  1  \w    103.00 138.00   0.50    0.17    --  108.48  77.00 150.00   70
  2  \w     86.00 178.00   0.50    0.17    --  108.48  45.00 -90.00  184
  3  \w     85.00 178.00   0.50    0.17    --  108.48  30.00-120.00  186
  4  \w    -42.00  34.00   0.50    0.05    --  -43.71  37.00-150.00  152
  5  \w    -28.00  37.00   0.50    0.05    --  -43.71  19.00   0.00  130
  6  \w    -42.00  34.00   0.50    0.05    --  -43.71  37.00  60.00  152
  7  \w    -28.00  37.00   0.50    0.05    --  -43.71  19.00 120.00  130
  8  \w    -19.00  76.00   0.50    0.05    --   43.71 -85.00 -11.00  190
  9  \w     36.00  97.00   0.50    0.05    --   43.71-125.00-150.00  122
 10  \w     36.00 105.00   0.50    0.17    --  108.48-125.00   0.00  138
 11  \w     35.00 101.00   0.50    0.17    --  108.48 -94.00 -90.00  132
 12  \w     81.00 108.00   0.50    0.17    --  108.48-125.00  90.00   54
 13  \w     44.00  75.00   0.50    0.17    --  108.48-125.00  90.00   62
 14  \w     36.00 108.00   0.50    0.17    --  108.48-125.00 120.00  144
 15  \w     35.00 103.00   0.50    0.17    --  108.48 -94.00 120.00  136
 16  \w     34.00 141.00   0.50    0.17    --  108.48 -85.00 -11.00  214
 17  \w     43.00 103.00   0.50    0.17    --  108.48 -77.00-180.00  120
 18  \w     37.00  70.00   0.50    0.17    --  108.48 -61.00-180.00   66
 19  \w     34.00  72.00   0.50    0.17    --  108.48 -61.00 -90.00   76
 20  \w     34.00  72.00   0.50    0.17    --  108.48 -61.00  30.00   76
 21  \w     34.00  72.00   0.50    0.17    --  108.48 -61.00 120.00   76
 22  \w    -36.00  29.00   0.50    0.05    --   43.71 -19.00-120.00  130
 23  \w     98.00 133.00   0.50    0.17    --  108.48 125.00 -60.00   70
 24  \w    143.00 169.00   0.50    0.17    --  108.48 125.00 -60.00   52
 25  \w    118.00 144.00   0.50    0.17    --  108.48  85.00 106.00   52
 26  \w    150.00 178.00   0.50    0.17    --  108.48  85.00 106.00   56
 27  \w   -128.00 -22.00   0.50    0.17    --  -96.00  85.00 106.00  212
 28  \w    -76.00  31.00   0.50    0.05    --  -43.71  85.00 106.00  214
 29  \w    -82.00 -15.00   0.50    0.05    --  -43.71 125.00-120.00  134
 30  \w    -83.00 -22.00   0.50    0.17    --  -96.00 125.00 -30.00  122
 31  \w    -50.00 -20.00   0.50    0.17    --  -96.00  45.00  60.00   60
 32  \w    -50.00 -20.00   0.50    0.17    --  -96.00  45.00  30.00   60
 33  \w    -50.00 -20.00   0.50    0.17    --  -96.00  45.00-150.00   60
 34  \w    -50.00 -20.00   0.50    0.17    --  -96.00  45.00-180.00   60
 35  \w   -175.00 -72.00   0.50    0.17    --  -96.00 -30.00-120.00  206
 36  \w   -172.00 -74.00   0.50    0.17    --  -96.00 -45.00 -60.00  196
 37  \w   -170.00 -81.00   0.50    0.17    --  -96.00 -85.00 -11.00  178
 38  \w   -170.00 -85.00   0.50    0.17    --  -96.00 -94.00  60.00  170
 39  \w   -170.00 -81.00   0.50    0.17    --  -96.00 -77.00  60.00  178
;
_diffrn_measurement_device 'four-circle diffractometer'
_diffrn_measurement_device_type 'XtaLAB Synergy, Dualflex, HyPix'
_diffrn_measurement_method '\w scans'
_diffrn_orient_matrix_type 'CrysAlisPro convention (1999,Acta A55,543-557)'
_diffrn_orient_matrix_UB_11 -0.0501938000
_diffrn_orient_matrix_UB_12 -0.0594255000
_diffrn_orient_matrix_UB_13 0.0440990000
_diffrn_orient_matrix_UB_21 0.0864143000
_diffrn_orient_matrix_UB_22 -0.0646363000
_diffrn_orient_matrix_UB_23 0.0188578000
_diffrn_orient_matrix_UB_31 0.0574650000
_diffrn_orient_matrix_UB_32 0.0451571000
_diffrn_orient_matrix_UB_33 0.0851180000
_diffrn_radiation_monochromator mirror
_diffrn_radiation_probe x-ray
_diffrn_radiation_type 'Cu K\a'
_diffrn_radiation_wavelength 1.54184
_diffrn_reflns_av_R_equivalents 0.0446
_diffrn_reflns_av_unetI/netI 0.0221
_diffrn_reflns_Laue_measured_fraction_full 1.000
_diffrn_reflns_Laue_measured_fraction_max 0.983
_diffrn_reflns_limit_h_max 18
_diffrn_reflns_limit_h_min -18
_diffrn_reflns_limit_k_max 19
_diffrn_reflns_limit_k_min -19
_diffrn_reflns_limit_l_max 21
_diffrn_reflns_limit_l_min -20
_diffrn_reflns_number 26464
_diffrn_reflns_point_group_measured_fraction_full 1.000
_diffrn_reflns_point_group_measured_fraction_max 0.983
_diffrn_reflns_theta_full 67.684
_diffrn_reflns_theta_max 75.350
_diffrn_reflns_theta_min 4.357
_diffrn_source 'micro-focus sealed X-ray tube'
_diffrn_source_type 'PhotonJet (Cu) X-ray Source'
_exptl_absorpt_coefficient_mu 0.563
_exptl_absorpt_correction_T_max 1.00000
_exptl_absorpt_correction_T_min 0.79047
_exptl_absorpt_correction_type multi-scan
_exptl_absorpt_process_details
;
CrysAlisPro 1.171.41.110a (Rigaku Oxford Diffraction, 2021)
Empirical absorption correction using spherical harmonics,
implemented in SCALE3 ABSPACK scaling algorithm.
;
_exptl_crystal_colour colourless
_exptl_crystal_colour_primary colourless
_exptl_crystal_density_diffrn 1.121
_exptl_crystal_description block
_exptl_crystal_F_000 1304
_exptl_crystal_recrystallization_method 'Re-crystallisation from solvent: heptane/ethyl acetate'
_exptl_crystal_size_max 0.37
_exptl_crystal_size_mid 0.19
_exptl_crystal_size_min 0.14
_refine_diff_density_max 0.272
_refine_diff_density_min -0.224
_refine_diff_density_rms 0.044
_refine_ls_extinction_method none
_refine_ls_goodness_of_fit_ref 1.035
_refine_ls_hydrogen_treatment constr
_refine_ls_matrix_type full
_refine_ls_number_parameters 206
_refine_ls_number_reflns 3624
_refine_ls_number_restraints 0
_refine_ls_restrained_S_all 1.035
_refine_ls_R_factor_all 0.0386
_refine_ls_R_factor_gt 0.0374
_refine_ls_shift/su_max 0.001
_refine_ls_shift/su_mean 0.000
_refine_ls_structure_factor_coef Fsqd
_refine_ls_weighting_details 'w=1/[\s^2^(Fo^2^)+(0.0449P)^2^+2.6683P] where P=(Fo^2^+2Fc^2^)/3'
_refine_ls_weighting_scheme calc
_refine_ls_wR_factor_gt 0.0948
_refine_ls_wR_factor_ref 0.0958
_reflns_Friedel_coverage 0.000
_reflns_number_gt 3443
_reflns_number_total 3624
_reflns_threshold_expression 'I > 2\s(I)'
_cod_data_source_file d3sc02991c2.cif
_cod_data_source_block Sugita_B2
_cod_depositor_comments 'Adding full bibliography for 1569616.cif.'
_cod_database_code 1569616
_shelx_shelxl_version_number 2018/3
_chemical_oxdiff_formula 'C H N O'
_shelx_space_group_comment
;
The symmetry employed for this shelxl refinement is uniquely defined
by the following loop, which should always be used as a source of
symmetry information in preference to the above space-group names.
They are only intended as comments.
;
_shelx_estimated_absorpt_t_max 0.925
_shelx_estimated_absorpt_t_min 0.819
_reflns_odcompleteness_completeness 100.00
_reflns_odcompleteness_iscentric 1
_reflns_odcompleteness_theta 66.97
_olex2_refinement_description
;
1. Fixed Uiso
 At 1.2 times of:
  All C(H) groups, All C(H,H) groups
 At 1.5 times of:
  All C(H,H,H) groups
2.a Secondary CH2 refined with riding coordinates:
 C4(H4A,H4B)
2.b Aromatic/amide H refined with riding coordinates:
 C11(H11), C7(H7), C9(H9)
2.c Idealised Me refined as rotating group:
 C5(H5A,H5B,H5C), C15(H15A,H15B,H15C), C14(H14A,H14B,H14C), C17(H17A,H17B,
 H17C), C13(H13A,H13B,H13C), C18(H18A,H18B,H18C), C19(H19A,H19B,H19C)
;
_olex2_submission_special_instructions 'No special instructions were received'
_oxdiff_exptl_absorpt_empirical_details
;
Empirical correction (ABSPACK) includes:
- Absorption correction using spherical harmonics
- Frame scaling
;
_oxdiff_exptl_absorpt_empirical_full_max 1.192
_oxdiff_exptl_absorpt_empirical_full_min 0.719

loop_
_space_group_symop_operation_xyz
'x, y, z'
'-x, y, -z+1/2'
'x+1/2, y+1/2, z'
'-x+1/2, y+1/2, -z+1/2'
'-x, -y, -z'
'x, -y, z-1/2'
'-x+1/2, -y+1/2, -z'
'x+1/2, -y+1/2, z-1/2'

loop_
_atom_site_label
_atom_site_type_symbol
_atom_site_fract_x
_atom_site_fract_y
_atom_site_fract_z
_atom_site_U_iso_or_equiv
_atom_site_adp_type
_atom_site_occupancy
_atom_site_site_symmetry_order
_atom_site_calc_flag
_atom_site_refinement_flags_posn
_atom_site_refinement_flags_adp
_atom_site_refinement_flags_occupancy
_atom_site_disorder_assembly
_atom_site_disorder_group
O001 O 0.48667(5) 0.44972(5) 0.59409(4) 0.01856(17) Uani 1 1 d . . . . .
O002 O 0.58946(6) 0.41854(5) 0.72813(5) 0.02129(18) Uani 1 1 d . . . . .
N003 N 0.29458(7) 0.55637(6) 0.61404(6) 0.0238(2) Uani 1 1 d . . . . .
C6 C 0.54015(7) 0.62304(6) 0.67565(6) 0.0140(2) Uani 1 1 d . . . . .
C10 C 0.68814(7) 0.68164(6) 0.66108(6) 0.0155(2) Uani 1 1 d . . . . .
C8 C 0.53642(7) 0.76843(6) 0.62517(6) 0.0155(2) Uani 1 1 d . . . . .
C11 C 0.63853(7) 0.61405(6) 0.68245(6) 0.0151(2) Uani 1 1 d . . . . .
H11 H 0.672557 0.561388 0.701845 0.018 Uiso 1 1 calc R U . . .
C3 C 0.52759(7) 0.46271(6) 0.67699(6) 0.0148(2) Uani 1 1 d . . . . .
C2 C 0.37884(7) 0.55167(6) 0.65264(6) 0.0159(2) Uani 1 1 d . . . . .
C1 C 0.48849(7) 0.54732(6) 0.70059(6) 0.0140(2) Uani 1 1 d . . . . .
C7 C 0.48954(7) 0.70027(6) 0.64759(6) 0.0150(2) Uani 1 1 d . . . . .
H7 H 0.422584 0.706339 0.643775 0.018 Uiso 1 1 calc R U . . .
C9 C 0.63576(7) 0.75754(6) 0.63246(6) 0.0161(2) Uani 1 1 d . . . . .
H9 H 0.668357 0.803725 0.617270 0.019 Uiso 1 1 calc R U . . .
C12 C 0.48339(8) 0.85366(6) 0.59140(6) 0.0182(2) Uani 1 1 d . . . . .
C16 C 0.79777(7) 0.66994(7) 0.67227(7) 0.0197(2) Uani 1 1 d . . . . .
C5 C 0.62507(8) 0.38730(7) 0.56324(7) 0.0238(2) Uani 1 1 d . . . . .
H5A H 0.625971 0.439829 0.532076 0.036 Uiso 1 1 calc R U . . .
H5B H 0.643169 0.338359 0.536049 0.036 Uiso 1 1 calc R U . . .
H5C H 0.673304 0.392477 0.621898 0.036 Uiso 1 1 calc R U . . .
C4 C 0.52160(8) 0.37382(7) 0.56279(7) 0.0205(2) Uani 1 1 d . . . . .
H4A H 0.474512 0.360970 0.504283 0.025 Uiso 1 1 calc R U . . .
H4B H 0.522425 0.323976 0.598925 0.025 Uiso 1 1 calc R U . . .
C15 C 0.54411(9) 0.92796(7) 0.64639(7) 0.0240(2) Uani 1 1 d . . . . .
H15A H 0.550955 0.919452 0.705249 0.036 Uiso 1 1 calc R U . . .
H15B H 0.509419 0.982196 0.625112 0.036 Uiso 1 1 calc R U . . .
H15C H 0.610650 0.929581 0.643865 0.036 Uiso 1 1 calc R U . . .
C14 C 0.37734(8) 0.85570(7) 0.59112(7) 0.0236(2) Uani 1 1 d . . . . .
H14A H 0.337243 0.809937 0.554418 0.035 Uiso 1 1 calc R U . . .
H14B H 0.346405 0.911284 0.569772 0.035 Uiso 1 1 calc R U . . .
H14C H 0.380534 0.847185 0.648987 0.035 Uiso 1 1 calc R U . . .
C17 C 0.83757(8) 0.74555(7) 0.63724(7) 0.0237(2) Uani 1 1 d . . . . .
H17A H 0.796495 0.752815 0.576797 0.036 Uiso 1 1 calc R U . . .
H17B H 0.907070 0.734343 0.644554 0.036 Uiso 1 1 calc R U . . .
H17C H 0.834602 0.797877 0.667930 0.036 Uiso 1 1 calc R U . . .
C13 C 0.47536(9) 0.86641(7) 0.49958(7) 0.0265(3) Uani 1 1 d . . . . .
H13A H 0.542637 0.868576 0.498616 0.040 Uiso 1 1 calc R U . . .
H13B H 0.440260 0.920232 0.477203 0.040 Uiso 1 1 calc R U . . .
H13C H 0.438068 0.818549 0.464464 0.040 Uiso 1 1 calc R U . . .
C18 C 0.86028(9) 0.66284(10) 0.76813(8) 0.0352(3) Uani 1 1 d . . . . .
H18A H 0.854702 0.716252 0.796197 0.053 Uiso 1 1 calc R U . . .
H18B H 0.930566 0.652680 0.777384 0.053 Uiso 1 1 calc R U . . .
H18C H 0.835329 0.615075 0.791775 0.053 Uiso 1 1 calc R U . . .
C19 C 0.80945(10) 0.58836(8) 0.62730(10) 0.0375(3) Uani 1 1 d . . . . .
H19A H 0.789814 0.538631 0.652440 0.056 Uiso 1 1 calc R U . . .
H19B H 0.879422 0.582204 0.633725 0.056 Uiso 1 1 calc R U . . .
H19C H 0.766585 0.591960 0.566907 0.056 Uiso 1 1 calc R U . . .

loop_
_atom_site_aniso_label
_atom_site_aniso_U_11
_atom_site_aniso_U_22
_atom_site_aniso_U_33
_atom_site_aniso_U_23
_atom_site_aniso_U_13
_atom_site_aniso_U_12
O001 0.0209(4) 0.0182(4) 0.0164(3) -0.0037(3) 0.0070(3) 0.0023(3)
O002 0.0278(4) 0.0185(4) 0.0181(4) 0.0024(3) 0.0094(3) 0.0069(3)
N003 0.0190(5) 0.0300(5) 0.0217(5) 0.0005(4) 0.0071(4) -0.0002(4)
C6 0.0168(5) 0.0141(4) 0.0117(4) -0.0007(3) 0.0062(4) -0.0010(3)
C10 0.0158(5) 0.0167(5) 0.0142(4) -0.0019(4) 0.0060(4) -0.0003(4)
C8 0.0189(5) 0.0143(5) 0.0136(4) -0.0004(3) 0.0066(4) 0.0018(4)
C11 0.0168(5) 0.0139(4) 0.0148(4) 0.0005(3) 0.0065(4) 0.0021(4)
C3 0.0170(5) 0.0138(4) 0.0161(5) -0.0002(4) 0.0093(4) -0.0023(4)
C2 0.0196(5) 0.0154(5) 0.0145(4) -0.0004(3) 0.0085(4) -0.0011(4)
C1 0.0154(5) 0.0137(5) 0.0137(5) 0.0000(3) 0.0066(4) 0.0001(3)
C7 0.0155(4) 0.0163(5) 0.0137(4) -0.0009(4) 0.0062(4) 0.0013(4)
C9 0.0186(5) 0.0143(5) 0.0166(5) -0.0003(4) 0.0082(4) -0.0017(4)
C12 0.0216(5) 0.0145(5) 0.0199(5) 0.0030(4) 0.0097(4) 0.0034(4)
C16 0.0160(5) 0.0180(5) 0.0268(5) 0.0003(4) 0.0101(4) -0.0001(4)
C5 0.0245(5) 0.0268(6) 0.0236(5) -0.0047(4) 0.0132(4) 0.0001(4)
C4 0.0237(5) 0.0178(5) 0.0215(5) -0.0068(4) 0.0104(4) -0.0001(4)
C15 0.0285(6) 0.0149(5) 0.0306(6) 0.0000(4) 0.0134(5) 0.0013(4)
C14 0.0223(5) 0.0184(5) 0.0306(6) 0.0041(4) 0.0109(4) 0.0063(4)
C17 0.0194(5) 0.0240(5) 0.0306(6) 0.0012(4) 0.0126(4) -0.0025(4)
C13 0.0355(6) 0.0235(5) 0.0220(5) 0.0078(4) 0.0127(5) 0.0086(5)
C18 0.0166(5) 0.0514(8) 0.0331(7) 0.0144(6) 0.0046(5) -0.0010(5)
C19 0.0300(6) 0.0244(6) 0.0711(10) -0.0125(6) 0.0339(7) -0.0037(5)

loop_
_atom_type_symbol
_atom_type_description
_atom_type_scat_dispersion_real
_atom_type_scat_dispersion_imag
_atom_type_scat_source
C C 0.0181 0.0091 'International Tables Vol C Tables 4.2.6.8 and 6.1.1.4'
H H 0.0000 0.0000 'International Tables Vol C Tables 4.2.6.8 and 6.1.1.4'
N N 0.0311 0.0180 'International Tables Vol C Tables 4.2.6.8 and 6.1.1.4'
O O 0.0492 0.0322 'International Tables Vol C Tables 4.2.6.8 and 6.1.1.4'

loop_
_exptl_crystal_face_index_h
_exptl_crystal_face_index_k
_exptl_crystal_face_index_l
_exptl_crystal_face_perp_dist
-3 9 4 0.0696
-3 1 11 0.1632
6 6 1 0.0931
1 -3 -10 0.1619
-6 -6 -1 0.0875
-7 -6 2 0.0872
-7 -3 9 0.1584
6 6 3 0.0972
3 9 1 0.0793
0 -2 10 0.1686
4 -6 5 0.1267
3 -10 0 0.0950
-2 -3 -8 0.1565
-7 6 0 0.1053
4 -8 -6 0.0758
7 -7 -2 0.0725
7 -6 0 0.0759
-7 6 6 0.0711
8 -2 0 0.0838
6 -6 -7 0.0851
7 -3 -9 0.1120
0 10 1 0.0665
0 10 -3 0.1114
-5 8 6 0.0635
-7 5 8 0.0936
-8 -2 0 0.0882
-9 1 5 0.0851
4 8 -6 0.1228
-4 -8 -2 0.0846
-4 -9 0 0.0895
-4 -9 4 0.1283
8 -4 0 0.0763
6 7 1 0.0900
3 10 -3 0.0980
3 9 3 0.0816
3 9 3 0.0867
-6 6 7 0.0693
-8 2 -1 0.1052

loop_
_geom_angle_atom_site_label_1
_geom_angle_atom_site_label_2
_geom_angle_atom_site_label_3
_geom_angle
_geom_angle_site_symmetry_1
_geom_angle_site_symmetry_3
_geom_angle_publ_flag
C3 O001 C4 115.96(8) . . ?
C11 C6 C1 119.23(8) . . ?
C11 C6 C7 120.09(9) . . ?
C7 C6 C1 120.68(8) . . ?
C11 C10 C16 119.11(9) . . ?
C9 C10 C11 117.96(9) . . ?
C9 C10 C16 122.92(9) . . ?
C7 C8 C9 118.23(9) . . ?
C7 C8 C12 122.70(9) . . ?
C9 C8 C12 119.06(9) . . ?
C6 C11 C10 120.84(9) . . ?
C6 C11 H11 119.6 . . ?
C10 C11 H11 119.6 . . ?
O001 C3 C1 110.50(8) . . ?
O002 C3 O001 126.39(9) . . ?
O002 C3 C1 123.05(9) . . ?
N003 C2 C1 178.18(11) . . ?
C6 C1 C3 108.52(7) . . ?
C6 C1 C1 111.48(7) . 2_656 ?
C3 C1 C1 109.08(6) . 2_656 ?
C2 C1 C6 109.97(8) . . ?
C2 C1 C3 108.39(8) . . ?
C2 C1 C1 109.33(9) . 2_656 ?
C6 C7 H7 119.8 . . ?
C8 C7 C6 120.50(9) . . ?
C8 C7 H7 119.8 . . ?
C10 C9 C8 122.38(9) . . ?
C10 C9 H9 118.8 . . ?
C8 C9 H9 118.8 . . ?
C8 C12 C15 109.76(8) . . ?
C8 C12 C13 109.06(8) . . ?
C15 C12 C13 109.07(9) . . ?
C14 C12 C8 112.03(8) . . ?
C14 C12 C15 108.85(9) . . ?
C14 C12 C13 108.00(9) . . ?
C10 C16 C18 107.39(9) . . ?
C17 C16 C10 112.64(8) . . ?
C17 C16 C18 108.35(9) . . ?
C19 C16 C10 110.14(9) . . ?
C19 C16 C17 108.37(9) . . ?
C19 C16 C18 109.91(11) . . ?
H5A C5 H5B 109.5 . . ?
H5A C5 H5C 109.5 . . ?
H5B C5 H5C 109.5 . . ?
C4 C5 H5A 109.5 . . ?
C4 C5 H5B 109.5 . . ?
C4 C5 H5C 109.5 . . ?
O001 C4 C5 111.41(8) . . ?
O001 C4 H4A 109.3 . . ?
O001 C4 H4B 109.3 . . ?
C5 C4 H4A 109.3 . . ?
C5 C4 H4B 109.3 . . ?
H4A C4 H4B 108.0 . . ?
C12 C15 H15A 109.5 . . ?
C12 C15 H15B 109.5 . . ?
C12 C15 H15C 109.5 . . ?
H15A C15 H15B 109.5 . . ?
H15A C15 H15C 109.5 . . ?
H15B C15 H15C 109.5 . . ?
C12 C14 H14A 109.5 . . ?
C12 C14 H14B 109.5 . . ?
C12 C14 H14C 109.5 . . ?
H14A C14 H14B 109.5 . . ?
H14A C14 H14C 109.5 . . ?
H14B C14 H14C 109.5 . . ?
C16 C17 H17A 109.5 . . ?
C16 C17 H17B 109.5 . . ?
C16 C17 H17C 109.5 . . ?
H17A C17 H17B 109.5 . . ?
H17A C17 H17C 109.5 . . ?
H17B C17 H17C 109.5 . . ?
C12 C13 H13A 109.5 . . ?
C12 C13 H13B 109.5 . . ?
C12 C13 H13C 109.5 . . ?
H13A C13 H13B 109.5 . . ?
H13A C13 H13C 109.5 . . ?
H13B C13 H13C 109.5 . . ?
C16 C18 H18A 109.5 . . ?
C16 C18 H18B 109.5 . . ?
C16 C18 H18C 109.5 . . ?
H18A C18 H18B 109.5 . . ?
H18A C18 H18C 109.5 . . ?
H18B C18 H18C 109.5 . . ?
C16 C19 H19A 109.5 . . ?
C16 C19 H19B 109.5 . . ?
C16 C19 H19C 109.5 . . ?
H19A C19 H19B 109.5 . . ?
H19A C19 H19C 109.5 . . ?
H19B C19 H19C 109.5 . . ?

loop_
_geom_bond_atom_site_label_1
_geom_bond_atom_site_label_2
_geom_bond_distance
_geom_bond_site_symmetry_2
_geom_bond_publ_flag
O001 C3 1.3237(12) . ?
O001 C4 1.4665(12) . ?
O002 C3 1.1997(12) . ?
N003 C2 1.1443(14) . ?
C6 C11 1.3896(13) . ?
C6 C1 1.5425(13) . ?
C6 C7 1.3961(14) . ?
C10 C11 1.4003(14) . ?
C10 C9 1.3900(14) . ?
C10 C16 1.5336(13) . ?
C8 C7 1.3915(14) . ?
C8 C9 1.4042(14) . ?
C8 C12 1.5334(13) . ?
C11 H11 0.9500 . ?
C3 C1 1.5492(13) . ?
C2 C1 1.4815(13) . ?
C1 C1 1.5893(18) 2_656 ?
C7 H7 0.9500 . ?
C9 H9 0.9500 . ?
C12 C15 1.5379(15) . ?
C12 C14 1.5323(14) . ?
C12 C13 1.5394(14) . ?
C16 C17 1.5312(14) . ?
C16 C18 1.5405(16) . ?
C16 C19 1.5291(15) . ?
C5 H5A 0.9800 . ?
C5 H5B 0.9800 . ?
C5 H5C 0.9800 . ?
C5 C4 1.5082(15) . ?
C4 H4A 0.9900 . ?
C4 H4B 0.9900 . ?
C15 H15A 0.9800 . ?
C15 H15B 0.9800 . ?
C15 H15C 0.9800 . ?
C14 H14A 0.9800 . ?
C14 H14B 0.9800 . ?
C14 H14C 0.9800 . ?
C17 H17A 0.9800 . ?
C17 H17B 0.9800 . ?
C17 H17C 0.9800 . ?
C13 H13A 0.9800 . ?
C13 H13B 0.9800 . ?
C13 H13C 0.9800 . ?
C18 H18A 0.9800 . ?
C18 H18B 0.9800 . ?
C18 H18C 0.9800 . ?
C19 H19A 0.9800 . ?
C19 H19B 0.9800 . ?
C19 H19C 0.9800 . ?

loop_
_geom_torsion_atom_site_label_1
_geom_torsion_atom_site_label_2
_geom_torsion_atom_site_label_3
_geom_torsion_atom_site_label_4
_geom_torsion
_geom_torsion_site_symmetry_1
_geom_torsion_site_symmetry_2
_geom_torsion_site_symmetry_3
_geom_torsion_site_symmetry_4
_geom_torsion_publ_flag
O001 C3 C1 C6 -75.43(9) . . . . ?
O001 C3 C1 C2 43.97(10) . . . . ?
O001 C3 C1 C1 162.93(9) . . . 2_656 ?
O002 C3 C1 C6 101.81(10) . . . . ?
O002 C3 C1 C2 -138.78(10) . . . . ?
O002 C3 C1 C1 -19.83(14) . . . 2_656 ?
C11 C6 C1 C3 -34.32(11) . . . . ?
C11 C6 C1 C2 -152.73(9) . . . . ?
C11 C6 C1 C1 85.83(11) . . . 2_656 ?
C11 C6 C7 C8 0.84(14) . . . . ?
C11 C10 C9 C8 0.55(14) . . . . ?
C11 C10 C16 C17 173.76(9) . . . . ?
C11 C10 C16 C18 -67.02(12) . . . . ?
C11 C10 C16 C19 52.64(13) . . . . ?
C3 O001 C4 C5 -74.53(11) . . . . ?
C1 C6 C11 C10 -179.45(8) . . . . ?
C1 C6 C7 C8 179.99(8) . . . . ?
C7 C6 C11 C10 -0.29(14) . . . . ?
C7 C6 C1 C3 146.52(9) . . . . ?
C7 C6 C1 C2 28.11(12) . . . . ?
C7 C6 C1 C1 -93.32(11) . . . 2_656 ?
C7 C8 C9 C10 -0.02(14) . . . . ?
C7 C8 C12 C15 124.65(10) . . . . ?
C7 C8 C12 C14 3.60(13) . . . . ?
C7 C8 C12 C13 -115.92(10) . . . . ?
C9 C10 C11 C6 -0.39(14) . . . . ?
C9 C10 C16 C17 -7.90(14) . . . . ?
C9 C10 C16 C18 111.32(11) . . . . ?
C9 C10 C16 C19 -129.01(11) . . . . ?
C9 C8 C7 C6 -0.68(14) . . . . ?
C9 C8 C12 C15 -56.61(12) . . . . ?
C9 C8 C12 C14 -177.66(9) . . . . ?
C9 C8 C12 C13 62.83(12) . . . . ?
C12 C8 C7 C6 178.08(9) . . . . ?
C12 C8 C9 C10 -178.83(9) . . . . ?
C16 C10 C11 C6 178.04(9) . . . . ?
C16 C10 C9 C8 -177.81(9) . . . . ?
C4 O001 C3 O002 -0.29(14) . . . . ?
C4 O001 C3 C1 176.83(8) . . . . ?

loop_
_exptl_oxdiff_crystal_face_indexfrac_h
_exptl_oxdiff_crystal_face_indexfrac_k
_exptl_oxdiff_crystal_face_indexfrac_l
_exptl_oxdiff_crystal_face_x
_exptl_oxdiff_crystal_face_y
_exptl_oxdiff_crystal_face_z
-3.4930 9.1196 3.8657 -0.1961 -0.8184 0.5401
-3.2564 1.0371 11.0112 0.5874 -0.1408 0.7970
6.2280 6.3721 1.3429 -0.6321 0.1516 0.7599
1.2287 -2.6938 -10.3283 -0.3571 0.0855 -0.9302
-6.3445 -6.3784 -1.0650 0.6505 -0.1561 -0.7433
-7.3260 -6.1903 1.9198 0.8202 -0.1967 -0.5371
-7.1583 -3.4386 8.8738 0.9550 -0.2290 0.1887
5.6864 6.2997 2.5177 -0.5488 0.1317 0.8255
2.7280 9.4122 1.1091 -0.6473 -0.3517 0.6762
-0.2570 -2.4854 10.0356 0.6032 0.3277 0.7272
3.9132 -5.7953 5.4627 0.3889 0.8158 0.4282
2.9437 -9.5398 -0.1143 0.4141 0.8688 -0.2714
-2.3670 -2.7803 -8.4292 -0.0877 -0.1838 -0.9790
-6.8646 6.0921 -0.1863 -0.0257 -0.9905 -0.1352
4.3034 -8.1987 -5.6843 0.0205 0.7946 -0.6068
6.5364 -7.1401 -1.5965 0.0258 0.9962 -0.0827
6.8810 -5.9574 0.3845 0.0256 0.9869 0.1591
-7.0756 6.0264 6.0331 0.2631 -0.8872 0.3791
8.3032 -2.3456 0.3967 -0.2599 0.8766 0.4050
6.1118 -6.3839 -7.0754 -0.2394 0.8074 -0.5393
6.8984 -3.3822 -9.1506 -0.5488 0.6422 -0.5352
0.2621 10.0991 0.6018 -0.5868 -0.6188 0.5223
-0.4552 9.6128 -2.9826 -0.6799 -0.7169 0.1541
-5.3153 7.6466 5.7696 0.0668 -0.8448 0.5309
-6.6068 4.9618 8.2396 0.4001 -0.7363 0.5457
-8.4159 -1.9004 -0.3154 0.5214 -0.6104 -0.5963
-9.3571 0.5894 4.7973 0.6462 -0.7562 -0.1028
4.1635 8.2731 -5.6677 -0.9506 -0.2818 0.1304
-3.7999 -8.4481 -2.1256 0.5990 0.1776 -0.7808
-4.1155 -8.8858 -0.1557 0.7278 0.2158 -0.6510
-4.3113 -8.8341 3.6949 0.9043 0.2681 -0.3322
8.0204 -3.7940 0.0626 -0.1744 0.9395 0.2949
6.1222 6.9395 0.5687 -0.6946 0.0912 0.7136
2.5529 9.5023 -3.3586 -0.8409 -0.4569 0.2899
2.6684 8.9821 2.5274 -0.5562 -0.3023 0.7741
2.6044 8.6228 3.3830 -0.4940 -0.2685 0.8270
-6.4565 6.2872 6.7532 0.2483 -0.8370 0.4877
-8.0389 1.6340 -1.3931 0.2450 -0.8266 -0.5067
